data_4060870
loop_
_publ_author_name
'Arnold, Polly L.'
'Liddle, Stephen T.'

_publ_section_title
;
 Deprotonation of N-Heterocyclic Carbenes to Afford Heterobimetallic
 Organolanthanide Complexes
;
_journal_coden_ASTM ORGND7
_journal_issue 6
_journal_name_full Organometallics
_journal_page_first 1485
_journal_page_last 1491
_journal_paper_doi 10.1021/om050895u
_journal_volume 25
_journal_year 2006
_chemical_formula_moiety 'C40 H90 N8 O2 Si4 Sm2, 0.5(C6 H14)'
_chemical_formula_sum 'C43 H97 N8 O2 Si4 Sm2'
_chemical_formula_weight 1171.35
_space_group_IT_number 15
_symmetry_cell_setting monoclinic
_symmetry_space_group_name_Hall '-C 2yc'
_symmetry_space_group_name_H-M 'C 1 2/c 1'
_cell_angle_alpha 90.00
_cell_angle_beta 112.692(4)
_cell_angle_gamma 90.00
_cell_formula_units_Z 4
_cell_length_a 26.899(7)
_cell_length_b 11.136(3)
_cell_length_c 21.979(6)
_cell_measurement_temperature 150(2)
_cell_volume 6074(3)
_diffrn_ambient_temperature 150(2)
_exptl_crystal_density_diffrn 1.281
_cod_duplicate_entry 4074799
_cod_depositor_comments
;
The following automatic conversions were performed:
'_symmetry_cell_setting' value 'Monoclinic' changed to 'monoclinic'
according to '/home/saulius/struct/CIF-dictionaries/cif_core.dic'
dictionary named 'cif_core.dic' version 2.4.1 from 2010-06-29.

Automatic conversion script
Id: cif_fix_enum 1527 2010-12-29 10:47:43Z saulius 
;
_cod_original_sg_symbol_H-M 'C 2/c'
_cod_database_code 4060870

loop_
_symmetry_equiv_pos_as_xyz
'x, y, z'
'-x, y, -z+1/2'
'x+1/2, y+1/2, z'
'-x+1/2, y+1/2, -z+1/2'
'-x, -y, -z'
'x, -y, z-1/2'
'-x+1/2, -y+1/2, -z'
'x+1/2, -y+1/2, z-1/2'

loop_
_atom_site_label
_atom_site_type_symbol
_atom_site_fract_x
_atom_site_fract_y
_atom_site_fract_z
_atom_site_U_iso_or_equiv
_atom_site_adp_type
_atom_site_occupancy
_atom_site_symmetry_multiplicity
_atom_site_calc_flag
_atom_site_refinement_flags
_atom_site_disorder_assembly
_atom_site_disorder_group
Sm1 Sm 0.074493(5) 1.001354(15) 0.009193(7) 0.02056(6) Uani 1 1 d . . .
N1 N 0.14348(11) 0.7071(3) 0.00860(15) 0.0394(8) Uani 1 1 d . . .
N2 N 0.07476(10) 1.0652(3) -0.08727(13) 0.0306(6) Uani 1 1 d . . .
N3 N 0.12666(11) 0.8054(3) -0.08084(14) 0.0364(7) Uani 1 1 d . . .
C2 C 0.11710(12) 0.8070(3) -0.02433(17) 0.0303(8) Uani 1 1 d . . .
C4 C 0.15855(16) 0.7086(4) -0.0823(2) 0.0610(13) Uani 1 1 d . . .
H4A H 0.1707 0.6893 -0.1164 0.073 Uiso 1 1 calc R . .
C5 C 0.16886(17) 0.6480(4) -0.0268(2) 0.0659(14) Uani 1 1 d . . .
H5A H 0.1899 0.5770 -0.0136 0.079 Uiso 1 1 calc R . .
C6 C 0.14516(15) 0.6614(3) 0.0724(2) 0.0471(10) Uani 1 1 d . . .
C7 C 0.1176(2) 0.5375(4) 0.0612(3) 0.0723(15) Uani 1 1 d . . .
H7A H 0.0799 0.5457 0.0308 0.108 Uiso 1 1 calc R . .
H7B H 0.1192 0.5055 0.1034 0.108 Uiso 1 1 calc R . .
H7C H 0.1363 0.4826 0.0423 0.108 Uiso 1 1 calc R . .
C8 C 0.20404(17) 0.6510(5) 0.1205(2) 0.0781(15) Uani 1 1 d . . .
H8A H 0.2216 0.7295 0.1251 0.117 Uiso 1 1 calc R . .
H8B H 0.2228 0.5927 0.1035 0.117 Uiso 1 1 calc R . .
H8C H 0.2054 0.6243 0.1636 0.117 Uiso 1 1 calc R . .
C9 C 0.11591(14) 0.7461(3) 0.10119(17) 0.0400(9) Uani 1 1 d . . .
H9A H 0.1339 0.8244 0.1095 0.060 Uiso 1 1 calc R . .
H9B H 0.1163 0.7130 0.1427 0.060 Uiso 1 1 calc R . .
H9C H 0.0785 0.7557 0.0700 0.060 Uiso 1 1 calc R . .
C10 C 0.10596(14) 0.8903(3) -0.13551(18) 0.0420(10) Uani 1 1 d . . .
H10A H 0.0938 0.8452 -0.1775 0.050 Uiso 1 1 calc R . .
H10B H 0.1356 0.9441 -0.1344 0.050 Uiso 1 1 calc R . .
C11 C 0.05962(13) 0.9662(3) -0.13414(17) 0.0351(9) Uani 1 1 d . . .
H11A H 0.0400 0.9994 -0.1788 0.042 Uiso 1 1 calc R . .
H11B H 0.0344 0.9133 -0.1237 0.042 Uiso 1 1 calc R . .
C12 C 0.07524(13) 1.1833(3) -0.11689(16) 0.0348(8) Uani 1 1 d . . .
C13 C 0.10682(14) 1.1881(4) -0.16201(18) 0.0463(10) Uani 1 1 d . . .
H13A H 0.0895 1.1358 -0.2002 0.069 Uiso 1 1 calc R . .
H13B H 0.1439 1.1609 -0.1375 0.069 Uiso 1 1 calc R . .
H13C H 0.1073 1.2708 -0.1771 0.069 Uiso 1 1 calc R . .
C14 C 0.01724(14) 1.2271(4) -0.15642(19) 0.0476(10) Uani 1 1 d . . .
H14A H -0.0004 1.1727 -0.1936 0.071 Uiso 1 1 calc R . .
H14B H 0.0183 1.3083 -0.1731 0.071 Uiso 1 1 calc R . .
H14C H -0.0030 1.2282 -0.1277 0.071 Uiso 1 1 calc R . .
C15 C 0.10221(16) 1.2717(3) -0.06020(18) 0.0499(11) Uani 1 1 d . . .
H15A H 0.1399 1.2483 -0.0362 0.075 Uiso 1 1 calc R . .
H15B H 0.0832 1.2706 -0.0301 0.075 Uiso 1 1 calc R . .
H15C H 0.1008 1.3529 -0.0781 0.075 Uiso 1 1 calc R . .
N4 N 0.15393(9) 1.0560(2) 0.10256(12) 0.0239(6) Uani 1 1 d . . .
Si1 Si 0.15024(3) 1.06418(9) 0.17813(4) 0.0275(2) Uani 1 1 d . . .
C16 C 0.19286(14) 0.9529(4) 0.24125(17) 0.0414(9) Uani 1 1 d . . .
H16A H 0.2310 0.9684 0.2510 0.062 Uiso 1 1 calc R . .
H16B H 0.1837 0.8713 0.2239 0.062 Uiso 1 1 calc R . .
H16C H 0.1860 0.9612 0.2818 0.062 Uiso 1 1 calc R . .
C17 C 0.16852(15) 1.2150(3) 0.21751(18) 0.0473(10) Uani 1 1 d . . .
H17A H 0.1465 1.2766 0.1872 0.071 Uiso 1 1 calc R . .
H17B H 0.2067 1.2309 0.2276 0.071 Uiso 1 1 calc R . .
H17C H 0.1619 1.2166 0.2584 0.071 Uiso 1 1 calc R . .
C18 C 0.07942(14) 1.0317(3) 0.16932(18) 0.0413(10) Uani 1 1 d . . .
H18A H 0.0553 1.0940 0.1422 0.062 Uiso 1 1 calc R . .
H18B H 0.0776 1.0307 0.2130 0.062 Uiso 1 1 calc R . .
H18C H 0.0683 0.9533 0.1482 0.062 Uiso 1 1 calc R . .
Si2 Si 0.21324(3) 1.09285(9) 0.09450(5) 0.0285(2) Uani 1 1 d . . .
C19 C 0.21463(14) 1.0310(3) 0.01553(17) 0.0347(9) Uani 1 1 d . . .
H19A H 0.2184 0.9435 0.0189 0.052 Uiso 1 1 calc R . .
H19B H 0.2452 1.0656 0.0078 0.052 Uiso 1 1 calc R . .
H19C H 0.1810 1.0519 -0.0212 0.052 Uiso 1 1 calc R . .
C20 C 0.22495(14) 1.2600(3) 0.09551(18) 0.0394(9) Uani 1 1 d . . .
H20A H 0.2335 1.2910 0.1402 0.059 Uiso 1 1 calc R . .
H20B H 0.1924 1.2994 0.0648 0.059 Uiso 1 1 calc R . .
H20C H 0.2550 1.2763 0.0821 0.059 Uiso 1 1 calc R . .
C21 C 0.27620(13) 1.0328(3) 0.1617(2) 0.0450(10) Uani 1 1 d . . .
H21A H 0.2730 0.9456 0.1652 0.068 Uiso 1 1 calc R . .
H21B H 0.2807 1.0705 0.2038 0.068 Uiso 1 1 calc R . .
H21C H 0.3075 1.0511 0.1510 0.068 Uiso 1 1 calc R . .
O1 O 0.00258(7) 1.11791(19) 0.01184(9) 0.0247(5) Uani 1 1 d . . .
C22 C 0.01467(13) 1.2362(3) 0.03779(19) 0.0381(9) Uani 1 1 d . . .
H22A H -0.0037 1.2514 0.0678 0.057 Uiso 1 1 calc R . .
H22B H 0.0024 1.2944 0.0016 0.057 Uiso 1 1 calc R . .
H22C H 0.0537 1.2443 0.0619 0.057 Uiso 1 1 calc R . .

loop_
_atom_site_aniso_label
_atom_site_aniso_U_11
_atom_site_aniso_U_22
_atom_site_aniso_U_33
_atom_site_aniso_U_23
_atom_site_aniso_U_13
_atom_site_aniso_U_12
Sm1 0.01435(8) 0.02647(9) 0.01929(9) -0.00335(8) 0.00475(6) 0.00261(8)
N1 0.0295(16) 0.0374(18) 0.046(2) -0.0055(15) 0.0089(14) 0.0114(14)
N2 0.0245(14) 0.0391(18) 0.0278(16) -0.0032(14) 0.0095(12) 0.0046(13)
N3 0.0250(15) 0.0464(19) 0.0400(19) -0.0143(15) 0.0148(14) 0.0037(14)
C2 0.0170(16) 0.0323(19) 0.037(2) -0.0087(16) 0.0048(14) 0.0028(14)
C4 0.045(3) 0.080(3) 0.061(3) -0.023(3) 0.024(2) 0.018(2)
C5 0.053(3) 0.063(3) 0.080(4) -0.019(3) 0.024(3) 0.031(2)
C6 0.039(2) 0.035(2) 0.053(3) -0.0028(19) 0.0020(19) 0.0151(18)
C7 0.092(4) 0.029(2) 0.084(4) -0.005(2) 0.021(3) 0.006(2)
C8 0.050(3) 0.092(4) 0.067(3) 0.009(3) -0.005(2) 0.029(3)
C9 0.042(2) 0.034(2) 0.032(2) 0.0007(17) 0.0004(17) 0.0033(17)
C10 0.038(2) 0.054(3) 0.041(2) -0.014(2) 0.0228(18) -0.0034(19)
C11 0.0278(18) 0.051(2) 0.027(2) 0.0000(16) 0.0100(15) -0.0032(15)
C12 0.0286(18) 0.049(2) 0.0252(19) 0.0053(17) 0.0082(15) -0.0018(17)
C13 0.040(2) 0.063(3) 0.038(2) 0.001(2) 0.0178(19) -0.010(2)
C14 0.037(2) 0.057(3) 0.045(2) 0.015(2) 0.0119(19) 0.0074(19)
C15 0.058(3) 0.045(2) 0.037(2) -0.0020(19) 0.007(2) 0.007(2)
N4 0.0172(13) 0.0280(14) 0.0228(15) -0.0015(12) 0.0038(11) 0.0002(11)
Si1 0.0200(4) 0.0367(6) 0.0225(5) -0.0021(4) 0.0045(4) -0.0007(4)
C16 0.034(2) 0.051(2) 0.029(2) 0.0076(18) 0.0015(17) 0.0023(18)
C17 0.052(2) 0.053(3) 0.035(2) -0.0129(19) 0.0150(19) -0.005(2)
C18 0.0297(19) 0.066(3) 0.028(2) 0.0014(17) 0.0109(16) -0.0041(17)
Si2 0.0160(4) 0.0354(5) 0.0310(5) 0.0000(4) 0.0058(4) -0.0003(4)
C19 0.0262(18) 0.044(2) 0.037(2) -0.0018(16) 0.0157(16) 0.0035(15)
C20 0.036(2) 0.043(2) 0.037(2) -0.0042(18) 0.0117(17) -0.0125(17)
C21 0.0206(17) 0.062(3) 0.050(3) 0.0103(19) 0.0107(17) 0.0051(17)
O1 0.0189(10) 0.0231(11) 0.0305(14) -0.0053(9) 0.0075(10) 0.0032(9)
C22 0.0302(19) 0.034(2) 0.049(2) -0.0150(18) 0.0143(18) -0.0036(16)

loop_
_geom_bond_atom_site_label_1
_geom_bond_atom_site_label_2
_geom_bond_distance
_geom_bond_site_symmetry_2
_geom_bond_publ_flag
Sm1 N2 2.239(3) . ?
Sm1 O1 2.3488(19) . ?
Sm1 O1 2.353(2) 5_575 ?
Sm1 N4 2.401(2) . ?
Sm1 C2 2.682(3) . ?
Sm1 C11 3.044(4) . ?
N1 C2 1.367(4) . ?
N1 C5 1.383(4) . ?
N1 C6 1.476(5) . ?
N2 C11 1.456(4) . ?
N2 C12 1.470(4) . ?
N3 C2 1.362(4) . ?
N3 C4 1.386(5) . ?
N3 C10 1.460(5) . ?
C4 C5 1.327(6) . ?
C6 C9 1.515(5) . ?
C6 C8 1.532(5) . ?
C6 C7 1.540(5) . ?
C10 C11 1.516(5) . ?
C12 C15 1.534(5) . ?
C12 C13 1.536(4) . ?
C12 C14 1.543(4) . ?
N4 Si1 1.704(3) . ?
N4 Si2 1.721(3) . ?
Si1 C17 1.866(4) . ?
Si1 C18 1.874(3) . ?
Si1 C16 1.883(4) . ?
Si2 C19 1.881(3) . ?
Si2 C20 1.886(4) . ?
Si2 C21 1.889(4) . ?
O1 C22 1.422(4) . ?
O1 Sm1 2.353(2) 5_575 ?
